data_7221639
loop_
_publ_author_name
'Ma, Dou'
'Huo, Rui'
'Li, Xia'

_publ_section_title
;
 Unique lanthanide frameworks with 63topology based on
 1,5-naphthalenedisulfonate and 1H-imidazo[4,5-f][1,10]-phenanthroline:
 syntheses, crystal structure, photoluminescence, and white light emission
;
_journal_issue 34
_journal_name_full CrystEngComm
_journal_page_first 6575
_journal_paper_doi 10.1039/C5CE01302J
_journal_volume 17
_journal_year 2015
_chemical_formula_sum 'C82 H62 Gd2 N16 O29 S6'
_chemical_formula_weight 2242.34
_chemical_name_systematic
; 
 ? 
;
_space_group_IT_number 14
_symmetry_cell_setting monoclinic
_symmetry_space_group_name_Hall '-P 2ybc'
_symmetry_space_group_name_H-M 'P 1 21/c 1'
_atom_sites_solution_hydrogens geom
_atom_sites_solution_primary direct
_atom_sites_solution_secondary difmap
_audit_creation_method SHELXL-97
_audit_update_record
;
2015-04-17 deposited with the CCDC.
2015-07-24 downloaded from the CCDC.
;
_cell_angle_alpha 90.00
_cell_angle_beta 103.363(2)
_cell_angle_gamma 90.00
_cell_formula_units_Z 2
_cell_length_a 17.2968(15)
_cell_length_b 16.1959(14)
_cell_length_c 16.0280(14)
_cell_measurement_temperature 295(2)
_cell_volume 4368.5(7)
_computing_structure_refinement 'SHELXL-97 (Sheldrick, 1997)'
_computing_structure_solution 'SHELXS-97 (Sheldrick, 1990)'
_diffrn_ambient_temperature 295(2)
_diffrn_measured_fraction_theta_full 0.984
_diffrn_measured_fraction_theta_max 0.984
_diffrn_radiation_monochromator graphite
_diffrn_radiation_source 'fine-focus sealed tube'
_diffrn_radiation_type MoK\a
_diffrn_radiation_wavelength 0.71073
_diffrn_reflns_av_R_equivalents 0.0578
_diffrn_reflns_av_sigmaI/netI 0.0851
_diffrn_reflns_limit_h_max 20
_diffrn_reflns_limit_h_min -10
_diffrn_reflns_limit_k_max 19
_diffrn_reflns_limit_k_min -19
_diffrn_reflns_limit_l_max 18
_diffrn_reflns_limit_l_min -19
_diffrn_reflns_number 19044
_diffrn_reflns_theta_full 25.25
_diffrn_reflns_theta_max 25.25
_diffrn_reflns_theta_min 1.75
_exptl_absorpt_coefficient_mu 1.741
_exptl_crystal_colour colorless
_exptl_crystal_density_diffrn 1.705
_exptl_crystal_density_method 'not measured'
_exptl_crystal_description block
_exptl_crystal_F_000 2244
_refine_diff_density_max 0.822
_refine_diff_density_min -0.681
_refine_diff_density_rms 0.113
_refine_ls_extinction_method none
_refine_ls_goodness_of_fit_ref 1.028
_refine_ls_hydrogen_treatment mixed
_refine_ls_matrix_type full
_refine_ls_number_parameters 620
_refine_ls_number_reflns 7796
_refine_ls_number_restraints 3
_refine_ls_restrained_S_all 1.027
_refine_ls_R_factor_all 0.0797
_refine_ls_R_factor_gt 0.0475
_refine_ls_shift/su_max 0.001
_refine_ls_shift/su_mean 0.000
_refine_ls_structure_factor_coef Fsqd
_refine_ls_weighting_details 'calc w=1/[\s^2^(Fo^2^)+(0.0336P)^2^+0.0000P] where P=(Fo^2^+2Fc^2^)/3'
_refine_ls_weighting_scheme calc
_refine_ls_wR_factor_gt 0.0875
_refine_ls_wR_factor_ref 0.0996
_reflns_number_gt 5298
_reflns_number_total 7796
_reflns_threshold_expression >2sigma(I)
_cod_data_source_file c5ce01302j2.cif
_cod_data_source_block 1
_cod_depositor_comments
;
The following automatic conversions were performed:

'_symmetry_cell_setting' value 'Monoclinic' changed to 'monoclinic'
according to
/usr/data/users/saulius/crontab/automatic-downloads/rss-feeds/RSC/lib/dictionaries/cif_core.dic
dictionary named 'cif_core.dic' version 2.4.2 from 2011-04-26.

Automatic conversion script
Id: cif_fix_values 3271 2015-04-21 07:52:19Z andrius 

 Adding full bibliography for 7221636--7221641.cif.
;
_cod_original_sg_symbol_H-M P2(1)/c
_cod_database_code 7221639

loop_
_symmetry_equiv_pos_as_xyz
'x, y, z'
'-x, y+1/2, -z+1/2'
'-x, -y, -z'
'x, -y-1/2, z-1/2'

loop_
_atom_site_label
_atom_site_type_symbol
_atom_site_fract_x
_atom_site_fract_y
_atom_site_fract_z
_atom_site_U_iso_or_equiv
_atom_site_adp_type
_atom_site_occupancy
_atom_site_symmetry_multiplicity
_atom_site_calc_flag
_atom_site_refinement_flags
C1 C 0.6636(3) 0.3468(3) 0.5767(4) 0.0362(15) Uani 1 1 d .
H1 H 0.6656 0.3242 0.6305 0.043 Uiso 1 1 calc R
C2 C 0.6119(3) 0.3119(3) 0.5071(4) 0.0371(15) Uani 1 1 d .
H2 H 0.5805 0.2669 0.5143 0.044 Uiso 1 1 calc R
C3 C 0.6075(3) 0.3442(4) 0.4279(4) 0.0404(16) Uani 1 1 d .
H3 H 0.5724 0.3224 0.3801 0.048 Uiso 1 1 calc R
C4 C 0.6564(3) 0.4106(3) 0.4194(4) 0.0335(15) Uani 1 1 d .
C5 C 0.6569(4) 0.4507(4) 0.3403(4) 0.0391(16) Uani 1 1 d .
C6 C 0.7043(4) 0.5168(4) 0.3332(4) 0.0378(15) Uani 1 1 d .
C7 C 0.7589(4) 0.5480(4) 0.4072(4) 0.0386(16) Uani 1 1 d .
C8 C 0.8117(4) 0.6115(4) 0.4030(4) 0.0457(17) Uani 1 1 d .
H8 H 0.8115 0.6374 0.3512 0.055 Uiso 1 1 calc R
C9 C 0.8633(4) 0.6350(4) 0.4756(4) 0.0537(19) Uani 1 1 d .
H9 H 0.8993 0.6773 0.4743 0.064 Uiso 1 1 calc R
C10 C 0.8623(4) 0.5960(4) 0.5521(4) 0.0441(17) Uani 1 1 d .
H10 H 0.8989 0.6126 0.6013 0.053 Uiso 1 1 calc R
C11 C 0.7608(3) 0.5110(3) 0.4870(3) 0.0272(13) Uani 1 1 d .
C12 C 0.7080(3) 0.4430(3) 0.4927(3) 0.0274(13) Uani 1 1 d .
C13 C 0.6349(5) 0.4938(5) 0.2091(5) 0.070(2) Uani 1 1 d .
H13 H 0.6138 0.4974 0.1503 0.084 Uiso 1 1 calc R
C14 C 0.5756(3) 0.5847(3) 0.5211(3) 0.0289(14) Uani 1 1 d .
C15 C 0.5712(3) 0.6132(3) 0.4408(4) 0.0357(15) Uani 1 1 d .
H15 H 0.6036 0.6567 0.4321 0.043 Uiso 1 1 calc R
C16 C 0.5180(3) 0.5776(4) 0.3707(4) 0.0366(15) Uani 1 1 d .
H16 H 0.5149 0.5982 0.3158 0.044 Uiso 1 1 calc R
C17 C 0.5267(3) 0.5178(3) 0.5365(3) 0.0274(13) Uani 1 1 d .
C18 C 0.4713(3) 0.5142(3) 0.3817(4) 0.0332(14) Uani 1 1 d .
H18 H 0.4369 0.4911 0.3342 0.040 Uiso 1 1 calc R
C19 C 0.8799(3) 0.3282(3) 0.5124(4) 0.0332(15) Uani 1 1 d .
C20 C 0.8896(4) 0.3692(4) 0.4407(4) 0.0435(17) Uani 1 1 d .
H20 H 0.9247 0.4135 0.4461 0.052 Uiso 1 1 calc R
C21 C 0.8468(4) 0.3447(4) 0.3593(4) 0.0467(17) Uani 1 1 d .
H21 H 0.8543 0.3721 0.3108 0.056 Uiso 1 1 calc R
C22 C 0.7946(4) 0.2812(4) 0.3511(4) 0.0421(17) Uani 1 1 d .
H22 H 0.7664 0.2661 0.2966 0.051 Uiso 1 1 calc R
C23 C 0.7817(3) 0.2373(4) 0.4230(4) 0.0340(15) Uani 1 1 d .
C24 C 0.7274(4) 0.3293(4) 0.9170(4) 0.0401(16) Uani 1 1 d .
C25 C 0.7183(4) 0.3699(4) 0.9879(4) 0.0478(18) Uani 1 1 d .
H25 H 0.6825 0.4135 0.9827 0.057 Uiso 1 1 calc R
C26 C 0.7624(4) 0.3467(4) 1.0692(4) 0.0441(17) Uani 1 1 d .
H26 H 0.7560 0.3749 1.1176 0.053 Uiso 1 1 calc R
C27 C 0.8139(3) 0.2837(4) 1.0773(4) 0.0372(15) Uani 1 1 d .
H27 H 0.8425 0.2690 1.1318 0.045 Uiso 1 1 calc R
C28 C 0.8262(3) 0.2607(3) 0.5065(4) 0.0317(14) Uani 1 1 d .
C29 C 0.9379(3) 0.3672(3) 0.8553(4) 0.0338(15) Uani 1 1 d .
H29 H 0.9433 0.3428 0.8045 0.041 Uiso 1 1 calc R
C30 C 0.9847(3) 0.3376(3) 0.9328(4) 0.0378(15) Uani 1 1 d .
H30 H 1.0202 0.2945 0.9330 0.045 Uiso 1 1 calc R
C31 C 0.9778(3) 0.3726(3) 1.0075(4) 0.0331(15) Uani 1 1 d .
H31 H 1.0084 0.3534 1.0593 0.040 Uiso 1 1 calc R
C32 C 0.9242(3) 0.4379(3) 1.0065(3) 0.0259(13) Uani 1 1 d .
C33 C 0.9121(3) 0.4787(3) 1.0804(3) 0.0288(13) Uani 1 1 d .
C34 C 0.9157(4) 0.5187(4) 1.2081(4) 0.0436(16) Uani 1 1 d .
H34 H 0.9289 0.5240 1.2675 0.052 Uiso 1 1 calc R
C35 C 0.8575(3) 0.5406(3) 1.0745(3) 0.0330(15) Uani 1 1 d .
C36 C 0.8113(3) 0.5705(4) 0.9958(4) 0.0375(15) Uani 1 1 d .
C37 C 0.7576(4) 0.6361(4) 0.9896(4) 0.068(2) Uani 1 1 d .
H37 H 0.7511 0.6639 1.0383 0.081 Uiso 1 1 calc R
C38 C 0.7152(5) 0.6578(5) 0.9098(5) 0.090(3) Uani 1 1 d .
H38 H 0.6794 0.7015 0.9029 0.108 Uiso 1 1 calc R
C39 C 0.7260(4) 0.6141(5) 0.8397(4) 0.074(3) Uani 1 1 d .
H39 H 0.6943 0.6282 0.7865 0.089 Uiso 1 1 calc R
C40 C 0.8219(3) 0.5316(3) 0.9206(3) 0.0311(14) Uani 1 1 d .
C41 C 0.8787(3) 0.4643(3) 0.9258(3) 0.0258(13) Uani 1 1 d .
Gd1 Gd 0.797287(16) 0.480268(17) 0.705589(17) 0.02711(10) Uani 1 1 d .
N1 N 0.7105(3) 0.4101(3) 0.5721(3) 0.0302(11) Uani 1 1 d .
N2 N 0.8120(3) 0.5360(3) 0.5591(3) 0.0360(12) Uani 1 1 d .
N3 N 0.6894(4) 0.5455(4) 0.2499(4) 0.0613(17) Uani 1 1 d .
N4 N 0.6119(3) 0.4359(3) 0.2577(3) 0.0518(15) Uani 1 1 d .
H4 H 0.5769 0.3979 0.2415 0.062 Uiso 1 1 calc R
N5 N 0.8865(3) 0.4281(3) 0.8511(3) 0.0279(11) Uani 1 1 d .
N6 N 0.7781(3) 0.5536(3) 0.8422(3) 0.0442(14) Uani 1 1 d .
N7 N 0.9493(3) 0.4649(3) 1.1662(3) 0.0347(12) Uani 1 1 d .
N8 N 0.8605(3) 0.5652(3) 1.1566(3) 0.0414(13) Uani 1 1 d .
H8A H 0.8322 0.6032 1.1724 0.050 Uiso 1 1 calc R
O1 O 0.6936(2) 0.5717(2) 0.6544(2) 0.0347(10) Uani 1 1 d .
O2 O 0.6836(3) 0.6957(2) 0.5704(3) 0.0563(13) Uani 1 1 d .
O3 O 0.5916(2) 0.6711(2) 0.6600(3) 0.0518(12) Uani 1 1 d .
O4 O 0.8801(2) 0.3845(2) 0.6645(2) 0.0386(10) Uani 1 1 d .
O5 O 0.9845(3) 0.2923(3) 0.6505(3) 0.0631(14) Uani 1 1 d .
O6 O 0.9839(3) 0.4327(3) 0.5976(3) 0.0598(13) Uani 1 1 d .
O7 O 0.7216(2) 0.3893(2) 0.7648(2) 0.0439(11) Uani 1 1 d .
O8 O 0.6183(3) 0.4274(3) 0.8336(3) 0.0794(17) Uani 1 1 d .
O9 O 0.6233(3) 0.2892(3) 0.7776(3) 0.0701(16) Uani 1 1 d .
O10 O 0.9021(2) 0.5758(2) 0.7438(3) 0.0420(11) Uani 1 1 d D
H10A H 0.889(3) 0.622(2) 0.760(4) 0.063 Uiso 1 1 d D
H10B H 0.947(2) 0.561(3) 0.775(3) 0.063 Uiso 1 1 d D
O1W O 0.2483(3) 0.3145(3) 0.8021(2) 0.0553(12) Uani 1 1 d .
H1WA H 0.2698 0.2815 0.8409 0.083 Uiso 1 1 d R
H1WB H 0.2801 0.3526 0.7960 0.083 Uiso 1 1 d R
O2W O 0.4945(4) 0.1923(4) 0.6969(4) 0.146(3) Uani 1 1 d .
H2WA H 0.4670 0.1593 0.6596 0.219 Uiso 1 1 d R
H2WB H 0.4710 0.1861 0.7367 0.219 Uiso 1 1 d R
O3W O 0.8728(6) 0.7246(6) 0.8001(6) 0.071(3) Uiso 0.50 1 d P
O4W O 0.8976(5) 0.7389(5) 0.7219(6) 0.058(3) Uiso 0.50 1 d P
O5W O 0.5273(7) 0.8359(7) 0.6240(7) 0.099(4) Uiso 0.50 1 d P
O6W O 0.5422(13) 0.8350(13) 0.4946(14) 0.084(7) Uiso 0.25 1 d P
O7W O 0.4919(16) 0.8857(17) 0.4615(17) 0.110(8) Uiso 0.25 1 d P
O8W O 0.543(2) 0.947(3) 0.464(3) 0.201(16) Uiso 0.25 1 d P
O9W O 0.4666(15) 0.9716(17) 0.5386(16) 0.109(8) Uiso 0.25 1 d P
S1 S 0.64044(9) 0.63581(9) 0.60709(10) 0.0360(4) Uani 1 1 d .
S2 S 0.93772(10) 0.36271(11) 0.61286(10) 0.0430(4) Uani 1 1 d .
S3 S 0.66638(10) 0.36107(12) 0.81570(11) 0.0505(5) Uani 1 1 d .

loop_
_atom_site_aniso_label
_atom_site_aniso_U_11
_atom_site_aniso_U_22
_atom_site_aniso_U_33
_atom_site_aniso_U_23
_atom_site_aniso_U_13
_atom_site_aniso_U_12
C1 0.038(4) 0.032(4) 0.037(4) 0.008(3) 0.007(3) 0.007(3)
C2 0.026(4) 0.028(4) 0.056(4) -0.002(3) 0.008(3) -0.002(3)
C3 0.030(4) 0.039(4) 0.047(4) -0.015(3) -0.002(3) 0.005(3)
C4 0.027(4) 0.037(4) 0.034(4) -0.002(3) 0.002(3) 0.002(3)
C5 0.034(4) 0.054(4) 0.026(4) -0.004(3) 0.000(3) 0.009(3)
C6 0.042(4) 0.044(4) 0.025(3) 0.003(3) 0.004(3) 0.000(3)
C7 0.038(4) 0.049(4) 0.027(4) 0.007(3) 0.004(3) 0.003(3)
C8 0.050(4) 0.058(5) 0.030(4) 0.009(3) 0.011(3) -0.011(4)
C9 0.055(5) 0.056(5) 0.050(5) 0.011(4) 0.013(4) -0.023(4)
C10 0.039(4) 0.057(4) 0.031(4) 0.003(3) -0.003(3) -0.015(3)
C11 0.025(3) 0.030(3) 0.026(3) 0.005(3) 0.004(3) 0.005(3)
C12 0.021(3) 0.031(3) 0.029(3) 0.002(3) 0.003(3) 0.008(3)
C13 0.083(6) 0.094(7) 0.025(4) 0.011(4) -0.003(4) 0.002(5)
C14 0.021(3) 0.033(3) 0.029(3) -0.003(3) -0.003(3) -0.001(3)
C15 0.037(4) 0.029(3) 0.035(4) 0.009(3) -0.005(3) -0.001(3)
C16 0.034(4) 0.044(4) 0.028(3) 0.008(3) 0.000(3) 0.005(3)
C17 0.020(3) 0.030(3) 0.029(3) 0.001(3) -0.001(2) 0.006(3)
C18 0.031(4) 0.037(4) 0.029(3) -0.003(3) 0.000(3) -0.001(3)
C19 0.037(4) 0.032(4) 0.027(3) -0.008(3) 0.001(3) 0.009(3)
C20 0.045(4) 0.045(4) 0.039(4) -0.004(3) 0.006(3) 0.006(3)
C21 0.056(5) 0.052(4) 0.030(4) -0.003(3) 0.006(3) 0.005(4)
C22 0.044(4) 0.046(4) 0.032(4) -0.008(3) 0.000(3) 0.008(3)
C23 0.033(4) 0.040(4) 0.029(3) -0.002(3) 0.006(3) 0.007(3)
C24 0.040(4) 0.046(4) 0.034(4) 0.015(3) 0.009(3) -0.012(3)
C25 0.050(5) 0.048(4) 0.049(5) 0.011(4) 0.019(4) 0.001(3)
C26 0.053(5) 0.047(4) 0.033(4) -0.004(3) 0.014(3) -0.011(4)
C27 0.039(4) 0.042(4) 0.028(4) 0.005(3) 0.002(3) -0.006(3)
C28 0.030(3) 0.035(4) 0.028(3) -0.007(3) 0.001(3) 0.012(3)
C29 0.032(4) 0.033(4) 0.035(4) 0.001(3) 0.004(3) 0.007(3)
C30 0.042(4) 0.030(4) 0.041(4) -0.001(3) 0.007(3) 0.008(3)
C31 0.026(4) 0.032(4) 0.037(4) 0.011(3) -0.001(3) -0.002(3)
C32 0.024(3) 0.027(3) 0.024(3) 0.007(3) 0.001(2) -0.002(3)
C33 0.026(3) 0.032(3) 0.024(3) 0.003(3) -0.004(2) -0.007(3)
C34 0.049(4) 0.051(4) 0.025(4) -0.002(3) -0.004(3) 0.005(4)
C35 0.032(4) 0.040(4) 0.025(3) -0.007(3) 0.003(3) 0.001(3)
C36 0.040(4) 0.036(4) 0.036(4) 0.000(3) 0.008(3) 0.014(3)
C37 0.076(6) 0.084(6) 0.036(4) -0.016(4) -0.001(4) 0.053(5)
C38 0.111(7) 0.105(7) 0.045(5) -0.017(5) -0.003(5) 0.079(6)
C39 0.088(6) 0.095(6) 0.031(4) -0.003(4) -0.003(4) 0.062(5)
C40 0.029(3) 0.036(4) 0.024(3) -0.005(3) -0.001(3) -0.001(3)
C41 0.022(3) 0.030(3) 0.024(3) -0.001(3) 0.002(2) -0.001(2)
Gd1 0.02710(17) 0.02931(17) 0.02250(16) 0.00059(14) 0.00079(11) 0.00288(14)
N1 0.029(3) 0.026(3) 0.035(3) -0.001(2) 0.005(2) 0.000(2)
N2 0.031(3) 0.043(3) 0.032(3) -0.001(2) 0.003(2) -0.006(2)
N3 0.064(4) 0.082(5) 0.031(3) 0.011(3) -0.003(3) -0.008(3)
N4 0.051(4) 0.070(4) 0.029(3) -0.001(3) -0.003(3) -0.003(3)
N5 0.029(3) 0.030(3) 0.024(3) 0.000(2) 0.004(2) 0.001(2)
N6 0.045(3) 0.048(3) 0.034(3) -0.004(3) 0.000(3) 0.019(3)
N7 0.036(3) 0.039(3) 0.023(3) 0.003(2) -0.004(2) -0.004(2)
N8 0.048(3) 0.048(3) 0.027(3) -0.012(2) 0.007(3) 0.006(3)
O1 0.029(2) 0.038(2) 0.032(2) 0.0009(18) -0.0032(18) 0.0048(18)
O2 0.061(3) 0.042(3) 0.053(3) 0.007(2) -0.013(2) -0.021(2)
O3 0.044(3) 0.053(3) 0.052(3) -0.022(2) 0.001(2) 0.017(2)
O4 0.036(3) 0.050(3) 0.026(2) -0.0119(19) 0.0005(19) 0.010(2)
O5 0.051(3) 0.068(3) 0.058(3) -0.014(2) -0.013(2) 0.029(3)
O6 0.046(3) 0.077(3) 0.055(3) -0.024(3) 0.010(2) -0.016(3)
O7 0.047(3) 0.053(3) 0.031(2) 0.009(2) 0.007(2) -0.007(2)
O8 0.068(4) 0.114(4) 0.058(3) 0.030(3) 0.019(3) 0.045(3)
O9 0.053(3) 0.088(4) 0.055(3) 0.027(3) -0.015(3) -0.037(3)
O10 0.037(3) 0.038(3) 0.041(3) -0.004(2) -0.010(2) 0.003(2)
O1W 0.065(3) 0.056(3) 0.042(3) 0.014(2) 0.006(2) 0.019(2)
O2W 0.113(6) 0.155(6) 0.135(6) 0.041(5) -0.043(5) -0.022(5)
S1 0.0342(9) 0.0305(9) 0.0357(9) -0.0005(7) -0.0071(7) 0.0023(7)
S2 0.0353(10) 0.0531(11) 0.0364(10) -0.0137(8) -0.0003(8) 0.0092(9)
S3 0.0378(11) 0.0727(14) 0.0395(11) 0.0232(9) 0.0057(8) 0.0021(10)

loop_
_atom_type_symbol
_atom_type_description
_atom_type_scat_dispersion_real
_atom_type_scat_dispersion_imag
_atom_type_scat_source
C C 0.0033 0.0016 'International Tables Vol C Tables 4.2.6.8 and 6.1.1.4'
H H 0.0000 0.0000 'International Tables Vol C Tables 4.2.6.8 and 6.1.1.4'
N N 0.0061 0.0033 'International Tables Vol C Tables 4.2.6.8 and 6.1.1.4'
O O 0.0106 0.0060 'International Tables Vol C Tables 4.2.6.8 and 6.1.1.4'
S S 0.1246 0.1234 'International Tables Vol C Tables 4.2.6.8 and 6.1.1.4'
Gd Gd -0.1653 3.9035 'International Tables Vol C Tables 4.2.6.8 and 6.1.1.4'

loop_
_geom_angle_atom_site_label_1
_geom_angle_atom_site_label_2
_geom_angle_atom_site_label_3
_geom_angle
_geom_angle_site_symmetry_1
_geom_angle_site_symmetry_3
N1 C1 C2 124.4(6) . .
N1 C1 H1 117.8 . .
C2 C1 H1 117.8 . .
C3 C2 C1 118.9(6) . .
C3 C2 H2 120.6 . .
C1 C2 H2 120.6 . .
C2 C3 C4 119.0(5) . .
C2 C3 H3 120.5 . .
C4 C3 H3 120.5 . .
C3 C4 C12 119.3(6) . .
C3 C4 C5 124.5(5) . .
C12 C4 C5 116.2(5) . .
C6 C5 N4 105.7(5) . .
C6 C5 C4 123.8(5) . .
N4 C5 C4 130.5(6) . .
C5 C6 N3 111.2(5) . .
C5 C6 C7 120.2(6) . .
N3 C6 C7 128.6(6) . .
C8 C7 C11 118.8(5) . .
C8 C7 C6 122.7(6) . .
C11 C7 C6 118.5(6) . .
C9 C8 C7 118.7(6) . .
C9 C8 H8 120.7 . .
C7 C8 H8 120.7 . .
C8 C9 C10 119.7(6) . .
C8 C9 H9 120.2 . .
C10 C9 H9 120.2 . .
N2 C10 C9 123.5(6) . .
N2 C10 H10 118.2 . .
C9 C10 H10 118.2 . .
N2 C11 C7 121.7(5) . .
N2 C11 C12 118.4(5) . .
C7 C11 C12 120.0(5) . .
N1 C12 C4 120.6(5) . .
N1 C12 C11 118.0(5) . .
C4 C12 C11 121.3(5) . .
N3 C13 N4 115.5(6) . .
N3 C13 H13 122.2 . .
N4 C13 H13 122.2 . .
C15 C14 C17 121.2(5) . .
C15 C14 S1 117.8(4) . .
C17 C14 S1 120.9(4) . .
C14 C15 C16 120.2(5) . .
C14 C15 H15 119.9 . .
C16 C15 H15 119.9 . .
C18 C16 C15 120.8(6) . .
C18 C16 H16 119.6 . .
C15 C16 H16 119.6 . .
C18 C17 C14 123.6(5) 3_666 .
C18 C17 C17 119.1(6) 3_666 3_666
C14 C17 C17 117.3(6) . 3_666
C16 C18 C17 121.3(5) . 3_666
C16 C18 H18 119.4 . .
C17 C18 H18 119.4 3_666 .
C20 C19 C28 121.4(5) . .
C20 C19 S2 117.1(5) . .
C28 C19 S2 121.5(5) . .
C19 C20 C21 120.2(6) . .
C19 C20 H20 119.9 . .
C21 C20 H20 119.9 . .
C22 C21 C20 120.2(6) . .
C22 C21 H21 119.9 . .
C20 C21 H21 119.9 . .
C21 C22 C23 122.0(6) . .
C21 C22 H22 119.0 . .
C23 C22 H22 119.0 . .
C22 C23 C24 123.6(6) . 4_565
C22 C23 C28 118.5(6) . .
C24 C23 C28 118.0(6) 4_565 .
C25 C24 C23 121.0(6) . 4_566
C25 C24 S3 117.6(5) . .
C23 C24 S3 121.4(5) 4_566 .
C24 C25 C26 120.5(6) . .
C24 C25 H25 119.8 . .
C26 C25 H25 119.8 . .
C27 C26 C25 120.1(6) . .
C27 C26 H26 119.9 . .
C25 C26 H26 119.9 . .
C26 C27 C28 122.3(6) . 4_566
C26 C27 H27 118.9 . .
C28 C27 H27 118.9 4_566 .
C27 C28 C19 124.1(5) 4_565 .
C27 C28 C23 118.2(5) 4_565 .
C19 C28 C23 117.7(5) . .
N5 C29 C30 123.1(6) . .
N5 C29 H29 118.5 . .
C30 C29 H29 118.5 . .
C31 C30 C29 119.3(5) . .
C31 C30 H30 120.3 . .
C29 C30 H30 120.3 . .
C30 C31 C32 119.9(5) . .
C30 C31 H31 120.1 . .
C32 C31 H31 120.1 . .
C31 C32 C33 124.6(5) . .
C31 C32 C41 117.6(5) . .
C33 C32 C41 117.8(5) . .
C35 C33 N7 109.9(5) . .
C35 C33 C32 121.3(5) . .
N7 C33 C32 128.8(5) . .
N7 C34 N8 113.2(5) . .
N7 C34 H34 123.4 . .
N8 C34 H34 123.4 . .
N8 C35 C33 106.0(5) . .
N8 C35 C36 130.4(6) . .
C33 C35 C36 123.5(5) . .
C37 C36 C40 119.7(5) . .
C37 C36 C35 123.5(6) . .
C40 C36 C35 116.9(5) . .
C38 C37 C36 117.8(6) . .
C38 C37 H37 121.1 . .
C36 C37 H37 121.1 . .
C37 C38 C39 119.2(6) . .
C37 C38 H38 120.4 . .
C39 C38 H38 120.4 . .
N6 C39 C38 125.1(6) . .
N6 C39 H39 117.4 . .
C38 C39 H39 117.4 . .
N6 C40 C36 121.3(5) . .
N6 C40 C41 118.4(5) . .
C36 C40 C41 120.3(5) . .
N5 C41 C32 121.6(5) . .
N5 C41 C40 118.2(4) . .
C32 C41 C40 120.2(5) . .
O4 Gd1 O7 97.84(14) . .
O4 Gd1 O1 143.78(13) . .
O7 Gd1 O1 94.99(13) . .
O4 Gd1 O10 91.39(14) . .
O7 Gd1 O10 141.81(14) . .
O1 Gd1 O10 99.09(13) . .
O4 Gd1 N1 75.40(13) . .
O7 Gd1 N1 77.50(14) . .
O1 Gd1 N1 74.58(13) . .
O10 Gd1 N1 140.52(15) . .
O4 Gd1 N6 139.62(14) . .
O7 Gd1 N6 75.45(15) . .
O1 Gd1 N6 76.46(14) . .
O10 Gd1 N6 73.70(16) . .
N1 Gd1 N6 138.01(15) . .
O4 Gd1 N2 77.16(14) . .
O7 Gd1 N2 141.20(14) . .
O1 Gd1 N2 71.72(14) . .
O10 Gd1 N2 76.98(15) . .
N1 Gd1 N2 63.93(15) . .
N6 Gd1 N2 132.06(16) . .
O4 Gd1 N5 76.12(13) . .
O7 Gd1 N5 72.68(13) . .
O1 Gd1 N5 140.10(13) . .
O10 Gd1 N5 73.80(13) . .
N1 Gd1 N5 134.96(14) . .
N6 Gd1 N5 63.79(14) . .
N2 Gd1 N5 139.47(14) . .
C1 N1 C12 117.8(5) . .
C1 N1 Gd1 123.0(4) . .
C12 N1 Gd1 119.1(3) . .
C10 N2 C11 117.6(5) . .
C10 N2 Gd1 122.5(4) . .
C11 N2 Gd1 119.4(4) . .
C13 N3 C6 102.6(6) . .
C13 N4 C5 104.9(6) . .
C13 N4 H4 127.6 . .
C5 N4 H4 127.6 . .
C29 N5 C41 118.5(5) . .
C29 N5 Gd1 122.6(4) . .
C41 N5 Gd1 118.9(3) . .
C39 N6 C40 116.9(5) . .
C39 N6 Gd1 122.4(4) . .
C40 N6 Gd1 120.7(4) . .
C34 N7 C33 103.9(5) . .
C34 N8 C35 107.0(5) . .
C34 N8 H8A 126.5 . .
C35 N8 H8A 126.5 . .
S1 O1 Gd1 165.6(2) . .
S2 O4 Gd1 149.7(3) . .
S3 O7 Gd1 158.5(3) . .
Gd1 O10 H10A 115(4) . .
Gd1 O10 H10B 121(4) . .
H10A O10 H10B 109(3) . .
H1WA O1W H1WB 111.2 . .
H2WA O2W H2WB 99.6 . .
O6W O7W O8W 95(3) . .
O9W O8W O7W 132(4) 3_676 .
O2 S1 O3 113.8(3) . .
O2 S1 O1 111.5(2) . .
O3 S1 O1 110.9(2) . .
O2 S1 C14 107.1(3) . .
O3 S1 C14 106.9(3) . .
O1 S1 C14 106.2(2) . .
O6 S2 O5 114.4(3) . .
O6 S2 O4 112.3(3) . .
O5 S2 O4 109.8(3) . .
O6 S2 C19 108.1(3) . .
O5 S2 C19 105.9(3) . .
O4 S2 C19 105.8(3) . .
O8 S3 O9 115.2(3) . .
O8 S3 O7 111.2(3) . .
O9 S3 O7 110.9(3) . .
O8 S3 C24 106.3(3) . .
O9 S3 C24 106.9(3) . .
O7 S3 C24 105.7(3) . .

loop_
_geom_bond_atom_site_label_1
_geom_bond_atom_site_label_2
_geom_bond_distance
_geom_bond_site_symmetry_2
C1 N1 1.319(7) .
C1 C2 1.379(8) .
C1 H1 0.9300 .
C2 C3 1.360(8) .
C2 H2 0.9300 .
C3 C4 1.394(8) .
C3 H3 0.9300 .
C4 C12 1.403(7) .
C4 C5 1.426(8) .
C5 C6 1.368(8) .
C5 N4 1.393(7) .
C6 N3 1.381(7) .
C6 C7 1.427(8) .
C7 C8 1.388(8) .
C7 C11 1.406(7) .
C8 C9 1.347(8) .
C8 H8 0.9300 .
C9 C10 1.383(8) .
C9 H9 0.9300 .
C10 N2 1.325(7) .
C10 H10 0.9300 .
C11 N2 1.346(6) .
C11 C12 1.447(7) .
C12 N1 1.371(7) .
C13 N3 1.316(8) .
C13 N4 1.338(8) .
C13 H13 0.9300 .
C14 C15 1.353(7) .
C14 C17 1.431(7) .
C14 S1 1.770(5) .
C15 C16 1.402(7) .
C15 H15 0.9300 .
C16 C18 1.343(7) .
C16 H16 0.9300 .
C17 C18 1.403(7) 3_666
C17 C17 1.432(10) 3_666
C18 C17 1.403(7) 3_666
C18 H18 0.9300 .
C19 C20 1.370(8) .
C19 C28 1.424(8) .
C19 S2 1.778(5) .
C20 C21 1.400(8) .
C20 H20 0.9300 .
C21 C22 1.354(8) .
C21 H21 0.9300 .
C22 C23 1.415(8) .
C22 H22 0.9300 .
C23 C24 1.420(8) 4_565
C23 C28 1.432(7) .
C24 C25 1.353(8) .
C24 C23 1.420(8) 4_566
C24 S3 1.795(6) .
C25 C26 1.401(8) .
C25 H25 0.9300 .
C26 C27 1.340(8) .
C26 H26 0.9300 .
C27 C28 1.400(8) 4_566
C27 H27 0.9300 .
C28 C27 1.400(8) 4_565
C29 N5 1.318(6) .
C29 C30 1.402(7) .
C29 H29 0.9300 .
C30 C31 1.354(8) .
C30 H30 0.9300 .
C31 C32 1.404(7) .
C31 H31 0.9300 .
C32 C33 1.414(7) .
C32 C41 1.417(7) .
C33 C35 1.365(7) .
C33 N7 1.395(6) .
C34 N7 1.315(7) .
C34 N8 1.340(7) .
C34 H34 0.9300 .
C35 N8 1.364(7) .
C35 C36 1.415(7) .
C36 C37 1.399(8) .
C36 C40 1.409(7) .
C37 C38 1.365(9) .
C37 H37 0.9300 .
C38 C39 1.376(9) .
C38 H38 0.9300 .
C39 N6 1.326(7) .
C39 H39 0.9300 .
C40 N6 1.356(6) .
C40 C41 1.457(7) .
C41 N5 1.368(6) .
Gd1 O4 2.308(4) .
Gd1 O7 2.315(4) .
Gd1 O1 2.324(3) .
Gd1 O10 2.355(4) .
Gd1 N1 2.577(4) .
Gd1 N6 2.579(5) .
Gd1 N2 2.583(5) .
Gd1 N5 2.621(4) .
N4 H4 0.8600 .
N8 H8A 0.8600 .
O1 S1 1.475(4) .
O2 S1 1.431(4) .
O3 S1 1.447(4) .
O4 S2 1.478(4) .
O5 S2 1.447(4) .
O6 S2 1.439(5) .
O7 S3 1.465(4) .
O8 S3 1.427(5) .
O9 S3 1.440(4) .
O10 H10A 0.839(19) .
O10 H10B 0.858(19) .
O1W H1WA 0.8397 .
O1W H1WB 0.8472 .
O2W H2WA 0.8578 .
O2W H2WB 0.8381 .
O3W O4W 1.433(12) .
O6W O7W 1.23(3) .
O7W O8W 1.33(4) .
O8W O9W 1.33(4) 3_676
O9W O8W 1.33(4) 3_676
